data_7007515
loop_
_publ_author_name
'Lyczko, Krzysztof'
'Narbutt, Jerzy'
'Paluchowska, Beata'
'Maurin, Jan K.'
'Persson, Ingmar'

_publ_section_title
;
 Crystal structure of lead(II) acetylacetonate and the structure of the
 acetylacetone solvated lead(II) ion in solution studied by large-angle
 X-ray scattering.
;
_journal_issue 33
_journal_name_full 'Dalton transactions (Cambridge, England : 2003)'
_journal_page_first 3972
_journal_page_last 3976
_journal_paper_doi 10.1039/b606543k
_journal_year 2006
_chemical_formula_sum 'C10 H14 O4 Pb'
_chemical_formula_weight 405.40
_chemical_name_common
;
catena-((mu!3$-Acetylacetonato-O,O,O',O')-(mu!2$-
acetylacetonato-O,O,O')-lead(ii))
;
_chemical_name_systematic
;
catena-((\m~3~-Acetylacetonato-O,O,O',O')-(\m~2~-acetylacetonato-O,O,O')-
lead(II))
;
_space_group_IT_number 14
_symmetry_cell_setting monoclinic
_symmetry_space_group_name_Hall '-P 2ybc'
_symmetry_space_group_name_H-M 'P 1 21/c 1'
_atom_sites_solution_hydrogens geom
_atom_sites_solution_primary direct
_atom_sites_solution_secondary difmap
_audit_creation_method SHELXL-97
_cell_angle_alpha 90.00
_cell_angle_beta 94.74(3)
_cell_angle_gamma 90.00
_cell_formula_units_Z 4
_cell_length_a 8.083(2)
_cell_length_b 7.830(2)
_cell_length_c 18.940(4)
_cell_measurement_temperature 293(2)
_cell_volume 1194.6(5)
_computing_cell_refinement 'Kuma software (1991)'
_computing_data_collection 'Kuma software (1991)'
_computing_data_reduction 'Kuma software (1991)'
_computing_molecular_graphics 'XP (Bruker-AXS, 1998)'
_computing_publication_material 'SHELXL-97 (Sheldrick, 1997)'
_computing_structure_refinement 'SHELXL-97 (Sheldrick, 1997)'
_computing_structure_solution 'SHELXS-97 (Sheldrick, 1990)'
_diffrn_ambient_temperature 293(2)
_diffrn_measured_fraction_theta_full 0.788
_diffrn_measured_fraction_theta_max 0.788
_diffrn_measurement_device_type 'Kuma KM-4 \k-axis diffractometer'
_diffrn_measurement_method 'separate scans for individual reflections'
_diffrn_radiation_monochromator graphite
_diffrn_radiation_source 'fine-focus sealed tube'
_diffrn_radiation_type MoK\a
_diffrn_radiation_wavelength 0.71073
_diffrn_reflns_av_R_equivalents 0.0748
_diffrn_reflns_av_sigmaI/netI 0.0579
_diffrn_reflns_limit_h_max 9
_diffrn_reflns_limit_h_min -9
_diffrn_reflns_limit_k_max 9
_diffrn_reflns_limit_k_min 0
_diffrn_reflns_limit_l_max 22
_diffrn_reflns_limit_l_min 0
_diffrn_reflns_number 1707
_diffrn_reflns_theta_full 24.99
_diffrn_reflns_theta_max 24.99
_diffrn_reflns_theta_min 2.16
_diffrn_standards_decay_% 0
_diffrn_standards_interval_count 200
_diffrn_standards_number 3
_exptl_absorpt_coefficient_mu 14.115
_exptl_absorpt_correction_T_max 0.02148
_exptl_absorpt_correction_T_min 0.00131
_exptl_absorpt_correction_type psi-scan
_exptl_crystal_colour colorless
_exptl_crystal_density_diffrn 2.265
_exptl_crystal_density_meas ?
_exptl_crystal_density_method .
_exptl_crystal_description columnar
_exptl_crystal_F_000 760
_exptl_crystal_size_max 0.4
_exptl_crystal_size_mid 0.2
_exptl_crystal_size_min 0.2
_refine_diff_density_max 0.776
_refine_diff_density_min -0.854
_refine_diff_density_rms 0.185
_refine_ls_extinction_method none
_refine_ls_goodness_of_fit_ref 1.014
_refine_ls_hydrogen_treatment constr
_refine_ls_matrix_type full
_refine_ls_number_parameters 136
_refine_ls_number_reflns 1661
_refine_ls_number_restraints 69
_refine_ls_restrained_S_all 1.069
_refine_ls_R_factor_all 0.1337
_refine_ls_R_factor_gt 0.0550
_refine_ls_shift/su_max 0.000
_refine_ls_shift/su_mean 0.000
_refine_ls_structure_factor_coef Fsqd
_refine_ls_weighting_details 'calc w=1/[\s^2^(Fo^2^)+(0.0976P)^2^+3.7131P] where P=(Fo^2^+2Fc^2^)/3'
_refine_ls_weighting_scheme calc
_refine_ls_wR_factor_gt 0.1416
_refine_ls_wR_factor_ref 0.1723
_reflns_number_gt 807
_reflns_number_total 1661
_reflns_threshold_expression >2sigma(I)
_cod_data_source_file b606543k.txt
_cod_data_source_block narpab
_cod_depositor_comments
;
The following automatic conversions were performed:
'_exptl_absorpt_correction_type' value 'psi scan' changed to 'psi-scan'
according to '/home/saulius/struct/CIF-dictionaries/cif_core.dic'
dictionary named 'cif_core.dic' version 2.4.1 from 2010-06-29.

Automatic conversion script
Id: cif_fix_enum 1527 2010-12-29 10:47:43Z saulius 
;
_cod_original_sg_symbol_H-M P2(1)/c
_cod_database_code 7007515

loop_
_symmetry_equiv_pos_as_xyz
'x, y, z'
'-x, y+1/2, -z+1/2'
'-x, -y, -z'
'x, -y-1/2, z-1/2'

loop_
_atom_site_label
_atom_site_type_symbol
_atom_site_fract_x
_atom_site_fract_y
_atom_site_fract_z
_atom_site_U_iso_or_equiv
_atom_site_adp_type
_atom_site_occupancy
_atom_site_symmetry_multiplicity
_atom_site_calc_flag
_atom_site_refinement_flags
_atom_site_disorder_assembly
_atom_site_disorder_group
Pb1 Pb 0.02971(8) 0.10170(6) 0.21976(3) 0.11205(18) Uani 1 1 d D . .
O1 O 0.2349(6) 0.2952(8) 0.2583(3) 0.115(3) Uani 1 1 d D . .
C2 C 0.3531(7) 0.2790(7) 0.3059(3) 0.111(4) Uani 1 1 d DU . .
C1 C 0.4662(9) 0.3749(12) 0.2775(5) 0.117(4) Uani 1 1 d DU . .
H11A H 0.4116 0.4595 0.2471 0.175 Uiso 1 1 calc R . .
H11B H 0.5342 0.3040 0.2503 0.175 Uiso 1 1 calc R . .
H11C H 0.5346 0.4304 0.3145 0.175 Uiso 1 1 calc R . .
C3 C 0.3866(10) 0.1406(6) 0.3488(4) 0.109(4) Uani 1 1 d DU . .
H2A H 0.4831 0.1467 0.3791 0.163 Uiso 1 1 calc R . .
C4 C 0.2944(7) -0.0072(7) 0.3526(3) 0.088(3) Uani 1 1 d DU . .
C5 C 0.3366(15) -0.1061(11) 0.4083(4) 0.120(4) Uani 1 1 d DU . .
H13A H 0.2653 -0.2042 0.4072 0.179 Uiso 1 1 calc R . .
H13B H 0.3254 -0.0429 0.4511 0.179 Uiso 1 1 calc R . .
H13C H 0.4497 -0.1425 0.4069 0.179 Uiso 1 1 calc R . .
O2 O 0.1692(7) -0.0558(8) 0.3121(3) 0.121(3) Uani 1 1 d D . .
O1' O 0.1466(8) 0.1631(8) 0.1122(2) 0.102(3) Uani 1 1 d D . .
C2' C 0.1972(11) 0.0756(6) 0.0611(3) 0.096(3) Uani 1 1 d DU . .
C1' C 0.2518(12) 0.1628(11) 0.0060(4) 0.080(3) Uani 1 1 d DU . .
H22A H 0.2343 0.2829 0.0126 0.121 Uiso 1 1 calc R . .
H22B H 0.1918 0.1262 -0.0372 0.121 Uiso 1 1 calc R . .
H22C H 0.3681 0.1414 0.0035 0.121 Uiso 1 1 calc R . .
C3' C 0.1970(11) -0.1004(5) 0.0657(4) 0.075(3) Uani 1 1 d DU . .
H22D H 0.2434 -0.1508 0.0275 0.113 Uiso 1 1 calc R . .
C4' C 0.1453(10) -0.2208(6) 0.1126(3) 0.070(3) Uani 1 1 d DU . .
C5' C 0.1641(18) -0.3880(8) 0.0989(7) 0.125(5) Uani 1 1 d DU . .
H22E H 0.1219 -0.4545 0.1360 0.187 Uiso 1 1 calc R . .
H22F H 0.2797 -0.4129 0.0963 0.187 Uiso 1 1 calc R . .
H22G H 0.1041 -0.4158 0.0545 0.187 Uiso 1 1 calc R . .
O2' O 0.0978(7) -0.1654(6) 0.1703(3) 0.072(2) Uani 1 1 d D . .

loop_
_atom_site_aniso_label
_atom_site_aniso_U_11
_atom_site_aniso_U_22
_atom_site_aniso_U_33
_atom_site_aniso_U_23
_atom_site_aniso_U_13
_atom_site_aniso_U_12
Pb1 0.1724(4) 0.0466(2) 0.1225(3) -0.0004(3) 0.0447(3) -0.0074(3)
O1 0.113(5) 0.110(7) 0.130(6) -0.008(5) 0.054(4) -0.015(6)
C2 0.096(8) 0.132(6) 0.102(8) -0.003(5) -0.015(6) 0.002(6)
C1 0.115(8) 0.133(8) 0.101(8) -0.020(6) 0.004(6) -0.023(7)
C3 0.129(9) 0.092(5) 0.105(7) -0.025(4) 0.004(7) 0.017(5)
C4 0.086(7) 0.124(5) 0.048(4) -0.045(4) -0.036(5) -0.008(5)
C5 0.096(9) 0.125(7) 0.131(8) 0.011(6) -0.030(7) 0.012(8)
O2 0.140(7) 0.116(7) 0.107(5) 0.032(5) 0.016(5) -0.022(6)
O1' 0.124(5) 0.072(5) 0.114(5) 0.021(4) 0.041(4) 0.006(5)
C2' 0.113(8) 0.087(4) 0.087(6) 0.004(5) 0.001(6) -0.044(6)
C1' 0.088(7) 0.067(5) 0.086(6) -0.011(4) 0.006(5) -0.016(6)
C3' 0.059(6) 0.097(4) 0.069(5) 0.017(4) -0.010(5) -0.011(6)
C4' 0.048(6) 0.072(4) 0.087(6) 0.015(4) -0.013(5) -0.002(5)
C5' 0.138(11) 0.078(4) 0.155(12) 0.025(7) -0.006(9) 0.035(8)
O2' 0.068(4) 0.059(4) 0.087(4) -0.015(4) 0.000(3) -0.001(4)

loop_
_atom_type_symbol
_atom_type_description
_atom_type_scat_dispersion_real
_atom_type_scat_dispersion_imag
_atom_type_scat_source
C C 0.0033 0.0016 'International Tables Vol C Tables 4.2.6.8 and 6.1.1.4'
H H 0.0000 0.0000 'International Tables Vol C Tables 4.2.6.8 and 6.1.1.4'
O O 0.0106 0.0060 'International Tables Vol C Tables 4.2.6.8 and 6.1.1.4'
Pb Pb -3.3944 10.1111 'International Tables Vol C Tables 4.2.6.8 and 6.1.1.4'

loop_
_geom_angle_atom_site_label_1
_geom_angle_atom_site_label_2
_geom_angle_atom_site_label_3
_geom_angle
_geom_angle_site_symmetry_1
_geom_angle_site_symmetry_3
_geom_angle_publ_flag
O1 Pb1 O2 79.7(2) . . ?
O1 Pb1 O1' 79.2(2) . . ?
O2 Pb1 O1' 123.1(2) . . ?
O1 Pb1 O2' 121.1(2) . . ?
O2 Pb1 O2' 73.7(2) . . ?
O1' Pb1 O2' 73.6(2) . . ?
C2 O1 Pb1 129.6(5) . . ?
O1 C2 C1 99.2(6) . . ?
O1 C2 C3 127.1(6) . . ?
C1 C2 C3 125.3(7) . . ?
C2 C3 C4 127.8(7) . . ?
O2 C4 C5 116.2(7) . . ?
O2 C4 C3 128.5(6) . . ?
C5 C4 C3 115.1(7) . . ?
C4 O2 Pb1 126.8(5) . . ?
C2' O1' Pb1 135.9(4) . . ?
O1' C2' C1' 117.3(6) . . ?
O1' C2' C3' 119.0(6) . . ?
C1' C2' C3' 123.7(6) . . ?
C2' C3' C4' 136.3(6) . . ?
O2' C4' C5' 123.3(8) . . ?
O2' C4' C3' 116.8(5) . . ?
C5' C4' C3' 119.6(8) . . ?
C4' O2' Pb1 137.7(4) . . ?

loop_
_geom_bond_atom_site_label_1
_geom_bond_atom_site_label_2
_geom_bond_distance
_geom_bond_site_symmetry_2
_geom_bond_publ_flag
Pb1 O1 2.319(5) . ?
Pb1 O2 2.351(5) . ?
Pb1 O1' 2.365(5) . ?
Pb1 O2' 2.375(4) . ?
O1 C2 1.264(6) . ?
C2 C1 1.330(8) . ?
C2 C3 1.369(6) . ?
C3 C4 1.381(6) . ?
C4 O2 1.276(6) . ?
C4 C5 1.330(8) . ?
O1' C2' 1.280(6) . ?
C2' C1' 1.352(7) . ?
C2' C3' 1.380(5) . ?
C3' C4' 1.383(6) . ?
C4' O2' 1.265(6) . ?
C4' C5' 1.345(7) . ?
